data_4328469
loop_
_publ_author_name
'Elisabeth Seikel'
'Benjamin Oelkers'
'J\"org Sundermeyer'

_publ_section_title
;
 Axial Functionalization of Sterically Hindered Titanium Phthalocyanines
;
_journal_name_full 'Inorganic Chemistry'
_journal_page_first 2709
_journal_page_last 2717
_journal_paper_doi 10.1021/ic202749v
_journal_volume 51
_journal_year 2012
_chemical_formula_moiety '2(C64 H72 Cl2 N8 Ti), 7(C H2 Cl2)'
_chemical_formula_sum 'C135 H158 Cl18 N16 Ti2'
_chemical_formula_weight 2738.62
_space_group_IT_number 204
_symmetry_cell_setting cubic
_symmetry_space_group_name_Hall '-I 2 2 3'
_symmetry_space_group_name_H-M 'I m -3'
_atom_sites_solution_hydrogens geom
_atom_sites_solution_primary direct
_atom_sites_solution_secondary difmap
_audit_creation_method SHELXL-97
_cell_angle_alpha 90.00
_cell_angle_beta 90.00
_cell_angle_gamma 90.00
_cell_formula_units_Z 6
_cell_length_a 28.953(4)
_cell_length_b 28.953(4)
_cell_length_c 28.953(4)
_cell_measurement_reflns_used 1460
_cell_measurement_temperature 100(2)
_cell_measurement_theta_max 22.33
_cell_measurement_theta_min 1.66
_cell_volume 24271(6)
_computing_cell_refinement 'STOE X-AREA'
_computing_data_collection 'STOE X-AREA'
_computing_data_reduction 'STOE X-RED'
_computing_molecular_graphics 'Ortep-3 for Windows (Farrugia, 1997)'
_computing_publication_material 'WinGX publication routines (Farrugia, 1999)'
_computing_structure_refinement 'SHELXL-97 (Sheldrick, 2008)'
_computing_structure_solution 'SHELXS-97 (Sheldrick, 2008)'
_diffrn_ambient_temperature 100(2)
_diffrn_detector_area_resol_mean 6.67
_diffrn_measured_fraction_theta_full 1.000
_diffrn_measured_fraction_theta_max 0.996
_diffrn_measurement_device_type 'STOE IPDS 2'
_diffrn_measurement_method 'rotation method'
_diffrn_radiation_monochromator graphite
_diffrn_radiation_source 'fine-focus sealed tube'
_diffrn_radiation_type MoK\a
_diffrn_radiation_wavelength 0.71073
_diffrn_reflns_av_R_equivalents 0.0000
_diffrn_reflns_av_sigmaI/netI 0.1620
_diffrn_reflns_limit_h_max 34
_diffrn_reflns_limit_h_min -35
_diffrn_reflns_limit_k_max 36
_diffrn_reflns_limit_k_min -29
_diffrn_reflns_limit_l_max 36
_diffrn_reflns_limit_l_min -36
_diffrn_reflns_number 4563
_diffrn_reflns_theta_full 25.00
_diffrn_reflns_theta_max 26.76
_diffrn_reflns_theta_min 1.41
_exptl_absorpt_coefficient_mu 0.442
_exptl_absorpt_correction_T_max 1.2298
_exptl_absorpt_correction_T_min 0.8956
_exptl_absorpt_correction_type multi-scan
_exptl_absorpt_process_details
;
[c.f. r.h. blessing, acta cryst. (1995), a51, 33-38]
;
_exptl_crystal_colour green
_exptl_crystal_density_diffrn 1.124
_exptl_crystal_description plate
_exptl_crystal_F_000 8580
_exptl_crystal_size_max 0.24
_exptl_crystal_size_mid 0.21
_exptl_crystal_size_min 0.03
_platon_squeeze_details
;
;
_refine_diff_density_max 0.861
_refine_diff_density_min -0.428
_refine_diff_density_rms 0.073
_refine_ls_extinction_method none
_refine_ls_goodness_of_fit_ref 0.715
_refine_ls_hydrogen_treatment constr
_refine_ls_matrix_type full
_refine_ls_number_parameters 281
_refine_ls_number_reflns 4563
_refine_ls_number_restraints 6
_refine_ls_restrained_S_all 0.716
_refine_ls_R_factor_all 0.1472
_refine_ls_R_factor_gt 0.0613
_refine_ls_shift/su_max 0.012
_refine_ls_shift/su_mean 0.001
_refine_ls_structure_factor_coef Fsqd
_refine_ls_weighting_details 'calc w=1/[\s^2^(Fo^2^)+(0.0761P)^2^+0.0000P] where P=(Fo^2^+2Fc^2^)/3'
_refine_ls_weighting_scheme calc
_refine_ls_wR_factor_gt 0.1399
_refine_ls_wR_factor_ref 0.1601
_reflns_number_gt 1603
_reflns_number_total 4563
_reflns_threshold_expression >2sigma(I)
_cod_data_source_file ic202749v_si_003.cif
_cod_data_source_block es-157
_cod_original_cell_volume 24270(6)
_cod_database_code 4328469

loop_
_symmetry_equiv_pos_as_xyz
'x, y, z'
'-x, -y, z'
'x, -y, -z'
'-x, y, -z'
'y, z, x'
'-y, -z, x'
'y, -z, -x'
'-y, z, -x'
'z, x, y'
'-z, x, -y'
'-z, -x, y'
'z, -x, -y'
'x+1/2, y+1/2, z+1/2'
'-x+1/2, -y+1/2, z+1/2'
'x+1/2, -y+1/2, -z+1/2'
'-x+1/2, y+1/2, -z+1/2'
'y+1/2, z+1/2, x+1/2'
'-y+1/2, -z+1/2, x+1/2'
'y+1/2, -z+1/2, -x+1/2'
'-y+1/2, z+1/2, -x+1/2'
'z+1/2, x+1/2, y+1/2'
'-z+1/2, x+1/2, -y+1/2'
'-z+1/2, -x+1/2, y+1/2'
'z+1/2, -x+1/2, -y+1/2'
'-x, -y, -z'
'x, y, -z'
'-x, y, z'
'x, -y, z'
'-y, -z, -x'
'y, z, -x'
'-y, z, x'
'y, -z, x'
'-z, -x, -y'
'z, -x, y'
'z, x, -y'
'-z, x, y'
'-x+1/2, -y+1/2, -z+1/2'
'x+1/2, y+1/2, -z+1/2'
'-x+1/2, y+1/2, z+1/2'
'x+1/2, -y+1/2, z+1/2'
'-y+1/2, -z+1/2, -x+1/2'
'y+1/2, z+1/2, -x+1/2'
'-y+1/2, z+1/2, x+1/2'
'y+1/2, -z+1/2, x+1/2'
'-z+1/2, -x+1/2, -y+1/2'
'z+1/2, -x+1/2, y+1/2'
'z+1/2, x+1/2, -y+1/2'
'-z+1/2, x+1/2, y+1/2'

loop_
_atom_site_label
_atom_site_type_symbol
_atom_site_fract_x
_atom_site_fract_y
_atom_site_fract_z
_atom_site_U_iso_or_equiv
_atom_site_adp_type
_atom_site_occupancy
_atom_site_symmetry_multiplicity
_atom_site_calc_flag
_atom_site_refinement_flags
_atom_site_disorder_assembly
_atom_site_disorder_group
C1 C 0.04022(14) 0.40665(14) 0.12087(14) 0.0374(10) Uani 1 1 d . . .
C2 C 0.09555(14) 0.46040(15) 0.12292(13) 0.0374(10) Uani 1 1 d . . .
C3 C 0.08382(14) 0.38265(14) 0.11751(13) 0.0375(10) Uani 1 1 d . . .
C4 C 0.09523(15) 0.33613(15) 0.11232(14) 0.0442(11) Uani 1 1 d . . .
H4 H 0.0716 0.3134 0.1112 0.053 Uiso 1 1 calc R . .
C5 C 0.14161(16) 0.32320(16) 0.10881(14) 0.0470(12) Uani 1 1 d . A .
C6 C 0.15250(18) 0.27151(15) 0.10410(17) 0.0560(13) Uani 1 1 d . . .
C7 C 0.2108(6) 0.2674(6) 0.1103(7) 0.062(4) Uani 0.494(14) 1 d P A 3
H7A H 0.2183 0.2688 0.1436 0.074 Uiso 0.494(14) 1 calc PR A 3
H7B H 0.2208 0.2369 0.0987 0.074 Uiso 0.494(14) 1 calc PR A 3
C8 C 0.2376(6) 0.3040(6) 0.0858(6) 0.062(4) Uani 0.494(14) 1 d P A 3
H8A H 0.2710 0.2974 0.0887 0.074 Uiso 0.494(14) 1 calc PR A 3
H8B H 0.2297 0.3035 0.0525 0.074 Uiso 0.494(14) 1 calc PR A 3
C7A C 0.1958(5) 0.2603(5) 0.0842(6) 0.061(4) Uani 0.506(14) 1 d P A 4
H7A1 H 0.1947 0.2662 0.0505 0.073 Uiso 0.506(14) 1 calc PR A 4
H7A2 H 0.2022 0.2271 0.0889 0.073 Uiso 0.506(14) 1 calc PR A 4
C8A C 0.2337(7) 0.2885(6) 0.1055(6) 0.056(4) Uani 0.506(14) 1 d P A 4
H8A1 H 0.2631 0.2799 0.0902 0.067 Uiso 0.506(14) 1 calc PR A 4
H8A2 H 0.2364 0.2793 0.1383 0.067 Uiso 0.506(14) 1 calc PR A 4
C9 C 0.22860(16) 0.34655(18) 0.10337(17) 0.0531(13) Uani 1 1 d . . .
C10 C 0.17693(16) 0.35805(16) 0.10929(14) 0.0458(11) Uani 1 1 d . A .
C11 C 0.16484(14) 0.40410(15) 0.11444(14) 0.0421(11) Uani 1 1 d . . .
H11 H 0.1880 0.4273 0.1151 0.051 Uiso 1 1 calc R A .
C12 C 0.11834(14) 0.41606(15) 0.11860(14) 0.0384(10) Uani 1 1 d . A .
C13 C 0.1349(9) 0.2460(10) 0.1414(7) 0.048(4) Uani 0.494(14) 1 d P A 3
H13A H 0.1455 0.2140 0.1391 0.073 Uiso 0.494(14) 1 calc PR A 3
H13B H 0.1011 0.2468 0.1406 0.073 Uiso 0.494(14) 1 calc PR A 3
H13C H 0.1459 0.2595 0.1704 0.073 Uiso 0.494(14) 1 calc PR A 3
C14 C 0.1414(5) 0.2582(4) 0.0563(4) 0.060(4) Uani 0.494(14) 1 d P A 3
H14A H 0.1493 0.2256 0.0515 0.090 Uiso 0.494(14) 1 calc PR A 3
H14B H 0.1593 0.2773 0.0348 0.090 Uiso 0.494(14) 1 calc PR A 3
H14C H 0.1084 0.2628 0.0506 0.090 Uiso 0.494(14) 1 calc PR A 3
C15 C 0.2556(7) 0.3578(9) 0.1524(6) 0.045(4) Uani 0.494(14) 1 d P A 3
H15A H 0.2891 0.3562 0.1475 0.068 Uiso 0.494(14) 1 calc PR A 3
H15B H 0.2465 0.3351 0.1758 0.068 Uiso 0.494(14) 1 calc PR A 3
H15C H 0.2473 0.3889 0.1630 0.068 Uiso 0.494(14) 1 calc PR A 3
C16 C 0.2530(4) 0.3862(5) 0.0696(4) 0.055(3) Uani 0.494(14) 1 d P A 3
H16A H 0.2542 0.4158 0.0860 0.082 Uiso 0.494(14) 1 calc PR A 3
H16B H 0.2349 0.3897 0.0413 0.082 Uiso 0.494(14) 1 calc PR A 3
H16C H 0.2845 0.3765 0.0617 0.082 Uiso 0.494(14) 1 calc PR A 3
C13A C 0.1435(13) 0.2480(14) 0.1560(9) 0.096(10) Uani 0.506(14) 1 d P A 4
H13D H 0.1128 0.2568 0.1672 0.143 Uiso 0.506(14) 1 calc PR A 4
H13E H 0.1670 0.2590 0.1777 0.143 Uiso 0.506(14) 1 calc PR A 4
H13F H 0.1454 0.2143 0.1536 0.143 Uiso 0.506(14) 1 calc PR A 4
C14A C 0.1125(5) 0.2435(4) 0.0721(4) 0.068(4) Uani 0.506(14) 1 d P A 4
H14D H 0.1225 0.2115 0.0671 0.102 Uiso 0.506(14) 1 calc PR A 4
H14E H 0.1090 0.2591 0.0423 0.102 Uiso 0.506(14) 1 calc PR A 4
H14F H 0.0829 0.2435 0.0885 0.102 Uiso 0.506(14) 1 calc PR A 4
C15A C 0.2557(8) 0.3656(9) 0.1361(6) 0.059(5) Uani 0.506(14) 1 d P A 4
H15D H 0.2455 0.3553 0.1667 0.089 Uiso 0.506(14) 1 calc PR A 4
H15E H 0.2536 0.3993 0.1343 0.089 Uiso 0.506(14) 1 calc PR A 4
H15F H 0.2878 0.3560 0.1312 0.089 Uiso 0.506(14) 1 calc PR A 4
C16A C 0.2404(4) 0.3584(5) 0.0540(4) 0.059(4) Uani 0.506(14) 1 d P A 4
H16D H 0.2341 0.3912 0.0484 0.088 Uiso 0.506(14) 1 calc PR A 4
H16E H 0.2217 0.3395 0.0330 0.088 Uiso 0.506(14) 1 calc PR A 4
H16F H 0.2732 0.3522 0.0484 0.088 Uiso 0.506(14) 1 calc PR A 4
Cl1 Cl 0.0000 0.44743(6) 0.21473(6) 0.0727(6) Uani 1 2 d S . .
N1 N 0.04763(11) 0.45425(11) 0.12508(11) 0.0363(8) Uani 1 1 d . . .
N2 N 0.11784(16) 0.5000 0.12338(16) 0.0378(11) Uani 1 2 d S . .
N3 N 0.0000 0.38501(16) 0.11891(16) 0.0370(11) Uani 1 2 d S . .
Ti1 Ti 0.0000 0.5000 0.15389(5) 0.0343(4) Uani 1 4 d S . .
C20 C 0.2915(3) 0.5000 0.1794(3) 0.097(3) Uani 1 2 d S . .
H20A H 0.3039 0.4724 0.1635 0.116 Uiso 0.50 1 calc PR . .
H20B H 0.3039 0.5276 0.1635 0.116 Uiso 0.50 1 calc PR . .
Cl21 Cl 0.31127(7) 0.5000 0.23573(7) 0.0755(6) Uani 1 2 d S . .
Cl22 Cl 0.23130(6) 0.5000 0.17386(7) 0.0645(5) Uani 1 2 d S . .
C50 C 0.0000 0.5000 0.3285(5) 0.197(10) Uani 1 4 d SU . .
H50A H 0.0000 0.5275 0.3082 0.237 Uiso 0.50 2 calc SPR . .
H50B H 0.0000 0.4725 0.3082 0.237 Uiso 0.50 2 calc SPR . .
Cl51 Cl 0.05017(10) 0.5000 0.35873(12) 0.1177(11) Uani 1 2 d S . .
Cl32 Cl 0.0000 0.2838(4) 0.0000 0.200(6) Uani 0.50 4 d SP B -1
Cl31 Cl 0.0507(3) 0.3603(5) 0.0000 0.131(5) Uani 0.25 2 d SP B -1
C30 C 0.0000 0.3376(11) 0.0000 0.096(9) Uani 0.50 4 d SP B -1
H30A H -0.0169 0.3486 0.0276 0.115 Uiso 0.25 1 calc PR B -1

loop_
_atom_site_aniso_label
_atom_site_aniso_U_11
_atom_site_aniso_U_22
_atom_site_aniso_U_33
_atom_site_aniso_U_23
_atom_site_aniso_U_13
_atom_site_aniso_U_12
C1 0.042(2) 0.034(2) 0.037(2) 0.0005(18) 0.0019(19) 0.002(2)
C2 0.035(2) 0.043(3) 0.035(2) 0.0046(19) 0.0010(18) 0.002(2)
C3 0.037(2) 0.042(2) 0.034(2) 0.0034(19) 0.0026(19) 0.007(2)
C4 0.051(3) 0.044(3) 0.038(2) 0.002(2) 0.009(2) 0.013(2)
C5 0.061(3) 0.049(3) 0.031(2) 0.006(2) 0.012(2) 0.017(2)
C6 0.070(4) 0.040(3) 0.058(3) 0.004(2) 0.013(3) 0.026(2)
C7 0.047(10) 0.066(10) 0.072(11) 0.005(10) 0.009(9) 0.018(7)
C8 0.054(7) 0.061(11) 0.071(11) 0.015(8) 0.006(8) 0.013(7)
C7A 0.056(8) 0.056(7) 0.071(9) 0.009(7) 0.001(7) 0.023(6)
C8A 0.056(10) 0.054(12) 0.058(11) -0.001(9) -0.002(10) 0.031(8)
C9 0.047(3) 0.065(3) 0.047(3) 0.004(3) 0.005(2) 0.025(3)
C10 0.050(3) 0.055(3) 0.033(2) 0.003(2) 0.007(2) 0.018(2)
C11 0.036(2) 0.055(3) 0.035(2) 0.006(2) 0.0035(19) 0.008(2)
C12 0.038(2) 0.046(3) 0.031(2) 0.0050(19) 0.0047(19) 0.007(2)
C13 0.068(8) 0.035(7) 0.042(13) 0.008(8) 0.017(8) 0.006(6)
C14 0.075(10) 0.038(6) 0.067(8) -0.007(5) 0.001(6) 0.003(6)
C15 0.028(6) 0.084(12) 0.023(9) 0.002(7) -0.009(7) 0.012(6)
C16 0.046(7) 0.065(9) 0.054(7) 0.000(6) 0.019(5) 0.002(6)
C13A 0.16(2) 0.070(13) 0.052(16) 0.022(12) 0.023(12) 0.029(14)
C14A 0.072(9) 0.051(7) 0.081(8) -0.010(6) 0.027(7) -0.001(6)
C15A 0.072(10) 0.078(10) 0.029(11) 0.009(9) 0.006(9) 0.026(7)
C16A 0.043(7) 0.065(9) 0.067(8) 0.016(6) 0.020(6) 0.014(6)
Cl1 0.1344(19) 0.0436(10) 0.0400(10) 0.0022(8) 0.000 0.000
N1 0.0350(19) 0.0312(18) 0.043(2) 0.0000(15) -0.0016(16) 0.0003(15)
N2 0.036(3) 0.040(3) 0.037(3) 0.000 -0.001(2) 0.000
N3 0.037(3) 0.037(3) 0.037(3) 0.000(2) 0.000 0.000
Ti1 0.0309(8) 0.0339(8) 0.0380(9) 0.000 0.000 0.000
C20 0.043(5) 0.172(10) 0.076(6) 0.000 -0.009(4) 0.000
Cl21 0.0770(14) 0.0868(15) 0.0627(12) 0.000 -0.0012(11) 0.000
Cl22 0.0505(10) 0.0740(13) 0.0689(12) 0.000 0.0121(9) 0.000
C50 0.27(3) 0.30(3) 0.026(7) 0.000 0.000 0.000
Cl51 0.118(2) 0.0618(14) 0.174(3) 0.000 0.045(2) 0.000
Cl32 0.101(7) 0.155(10) 0.343(19) 0.000 0.000 0.000
Cl31 0.077(6) 0.286(16) 0.029(4) 0.000 0.000 0.025(8)
C30 0.09(2) 0.14(3) 0.052(14) 0.000 0.000 0.000

loop_
_atom_type_symbol
_atom_type_description
_atom_type_scat_dispersion_real
_atom_type_scat_dispersion_imag
_atom_type_scat_source
C C 0.0033 0.0016 'International Tables Vol C Tables 4.2.6.8 and 6.1.1.4'
H H 0.0000 0.0000 'International Tables Vol C Tables 4.2.6.8 and 6.1.1.4'
Cl Cl 0.1484 0.1585 'International Tables Vol C Tables 4.2.6.8 and 6.1.1.4'
N N 0.0061 0.0033 'International Tables Vol C Tables 4.2.6.8 and 6.1.1.4'
Ti Ti 0.2776 0.4457 'International Tables Vol C Tables 4.2.6.8 and 6.1.1.4'

loop_
_geom_angle_atom_site_label_1
_geom_angle_atom_site_label_2
_geom_angle_atom_site_label_3
_geom_angle
_geom_angle_site_symmetry_1
_geom_angle_site_symmetry_3
N3 C1 N1 127.2(4) . .
N3 C1 C3 122.6(4) . .
N1 C1 C3 110.2(4) . .
N2 C2 N1 126.6(4) . .
N2 C2 C12 123.3(4) . .
N1 C2 C12 110.0(4) . .
C12 C3 C4 120.2(4) . .
C12 C3 C1 107.0(4) . .
C4 C3 C1 132.8(4) . .
C3 C4 C5 119.6(4) . .
C3 C4 H4 120.2 . .
C5 C4 H4 120.2 . .
C4 C5 C10 119.7(4) . .
C4 C5 C6 117.7(4) . .
C10 C5 C6 122.6(4) . .
C13 C6 C7A 120.9(13) . .
C13 C6 C14 120.5(12) . .
C7A C6 C14 75.5(8) . .
C13 C6 C5 111.7(12) . .
C7A C6 C5 116.2(7) . .
C14 C6 C5 107.1(5) . .
C7A C6 C13A 114.3(15) . .
C14 C6 C13A 134.8(13) . .
C5 C6 C13A 106.6(14) . .
C13 C6 C14A 85.4(11) . .
C7A C6 C14A 105.8(8) . .
C5 C6 C14A 112.1(5) . .
C13A C6 C14A 100.9(12) . .
C13 C6 C7 104.0(12) . .
C14 C6 C7 107.2(8) . .
C5 C6 C7 105.2(7) . .
C13A C6 C7 91.8(14) . .
C14A C6 C7 134.7(8) . .
C8 C7 C6 114.7(13) . .
C8 C7 H7A 108.6 . .
C6 C7 H7A 108.6 . .
C8 C7 H7B 108.6 . .
C6 C7 H7B 108.6 . .
H7A C7 H7B 107.6 . .
C9 C8 C7 111.4(15) . .
C9 C8 H8A 109.4 . .
C7 C8 H8A 109.4 . .
C9 C8 H8B 109.4 . .
C7 C8 H8B 109.4 . .
H8A C8 H8B 108.0 . .
C6 C7A C8A 110.8(13) . .
C6 C7A H7A1 109.5 . .
C8A C7A H7A1 109.5 . .
C6 C7A H7A2 109.5 . .
C8A C7A H7A2 109.5 . .
H7A1 C7A H7A2 108.1 . .
C7A C8A C9 117.5(11) . .
C7A C8A H8A1 107.9 . .
C9 C8A H8A1 107.9 . .
C7A C8A H8A2 107.9 . .
C9 C8A H8A2 107.9 . .
H8A1 C8A H8A2 107.2 . .
C15A C9 C8 121.5(13) . .
C15A C9 C16A 116.2(10) . .
C8 C9 C16A 78.9(8) . .
C15A C9 C10 113.5(11) . .
C8 C9 C10 115.1(9) . .
C16A C9 C10 106.0(5) . .
C8 C9 C15 114.2(12) . .
C16A C9 C15 131.4(9) . .
C10 C9 C15 108.7(8) . .
C15A C9 C16 83.3(10) . .
C8 C9 C16 108.9(8) . .
C10 C9 C16 109.2(5) . .
C15 C9 C16 99.6(8) . .
C15A C9 C8A 109.3(11) . .
C16A C9 C8A 103.9(8) . .
C10 C9 C8A 107.2(8) . .
C15 C9 C8A 97.1(10) . .
C16 C9 C8A 132.1(8) . .
C11 C10 C5 119.8(4) . .
C11 C10 C9 117.7(4) . .
C5 C10 C9 122.5(4) . .
C10 C11 C12 119.4(4) . .
C10 C11 H11 120.3 . .
C12 C11 H11 120.3 . .
C3 C12 C11 121.3(4) . .
C3 C12 C2 106.9(3) . .
C11 C12 C2 131.8(4) . .
C6 C13 H13A 109.5 . .
C6 C13 H13B 109.5 . .
C6 C13 H13C 109.5 . .
C6 C14 H14A 109.5 . .
C6 C14 H14B 109.5 . .
C6 C14 H14C 109.5 . .
C9 C15 H15A 109.5 . .
C9 C15 H15B 109.5 . .
C9 C15 H15C 109.5 . .
C9 C16 H16A 109.5 . .
C9 C16 H16B 109.5 . .
C9 C16 H16C 109.5 . .
C6 C13A H13D 109.5 . .
C6 C13A H13E 109.5 . .
C6 C13A H13F 109.5 . .
C6 C14A H14D 109.5 . .
C6 C14A H14E 109.5 . .
C6 C14A H14F 109.5 . .
C9 C15A H15D 109.5 . .
C9 C15A H15E 109.5 . .
C9 C15A H15F 109.5 . .
C9 C16A H16D 109.5 . .
C9 C16A H16E 109.5 . .
C9 C16A H16F 109.5 . .
C2 N1 C1 105.8(3) . .
C2 N1 Ti1 126.3(3) . .
C1 N1 Ti1 124.0(3) . .
C2 N2 C2 121.2(5) . 28_565
C1 N3 C1 123.2(5) . 27
N1 Ti1 N1 82.76(18) 27 .
N1 Ti1 N1 132.86(19) 27 28_565
N1 Ti1 N1 78.83(18) . 28_565
N1 Ti1 N1 78.83(18) 27 2_565
N1 Ti1 N1 132.86(19) . 2_565
N1 Ti1 N1 82.76(18) 28_565 2_565
N1 Ti1 Cl1 135.87(9) 27 2_565
N1 Ti1 Cl1 135.87(9) . 2_565
N1 Ti1 Cl1 83.54(9) 28_565 2_565
N1 Ti1 Cl1 83.54(9) 2_565 2_565
N1 Ti1 Cl1 83.54(9) 27 .
N1 Ti1 Cl1 83.54(9) . .
N1 Ti1 Cl1 135.87(9) 28_565 .
N1 Ti1 Cl1 135.87(9) 2_565 .
Cl1 Ti1 Cl1 81.67(10) 2_565 .
Cl21 C20 Cl22 114.6(5) . .
Cl21 C20 H20A 108.6 . .
Cl22 C20 H20A 108.6 . .
Cl21 C20 H20B 108.6 . .
Cl22 C20 H20B 108.6 . .
H20A C20 H20B 107.6 . .
Cl51 C50 Cl51 117.9(8) 2_565 .
Cl51 C50 H50A 107.8 2_565 .
Cl51 C50 H50A 107.8 . .
Cl51 C50 H50B 107.8 2_565 .
Cl51 C50 H50B 107.8 . .
H50A C50 H50B 107.2 . .
Cl32 C30 Cl31 114.1(12) . .
Cl32 C30 H30A 108.7 . .
Cl31 C30 H30A 108.7 . .

loop_
_geom_bond_atom_site_label_1
_geom_bond_atom_site_label_2
_geom_bond_distance
_geom_bond_site_symmetry_2
C1 N3 1.324(5) .
C1 N1 1.400(5) .
C1 C3 1.444(5) .
C2 N2 1.316(5) .
C2 N1 1.400(5) .
C2 C12 1.449(5) .
C3 C12 1.391(6) .
C3 C4 1.395(6) .
C4 C5 1.398(6) .
C4 H4 0.9500 .
C5 C10 1.437(6) .
C5 C6 1.535(6) .
C6 C13 1.40(2) .
C6 C7A 1.417(13) .
C6 C14 1.473(11) .
C6 C13A 1.67(3) .
C6 C14A 1.690(13) .
C6 C7 1.700(17) .
C7 C8 1.49(2) .
C7 H7A 0.9900 .
C7 H7B 0.9900 .
C8 C9 1.359(18) .
C8 H8A 0.9900 .
C8 H8B 0.9900 .
C7A C8A 1.50(2) .
C7A H7A1 0.9900 .
C7A H7A2 0.9900 .
C8A C9 1.689(17) .
C8A H8A1 0.9900 .
C8A H8A2 0.9900 .
C9 C15A 1.35(2) .
C9 C16A 1.511(11) .
C9 C10 1.542(6) .
C9 C15 1.654(18) .
C9 C16 1.666(13) .
C10 C11 1.387(6) .
C11 C12 1.395(5) .
C11 H11 0.9500 .
C13 H13A 0.9800 .
C13 H13B 0.9800 .
C13 H13C 0.9800 .
C14 H14A 0.9800 .
C14 H14B 0.9800 .
C14 H14C 0.9800 .
C15 H15A 0.9800 .
C15 H15B 0.9800 .
C15 H15C 0.9800 .
C16 H16A 0.9800 .
C16 H16B 0.9800 .
C16 H16C 0.9800 .
C13A H13D 0.9800 .
C13A H13E 0.9800 .
C13A H13F 0.9800 .
C14A H14D 0.9800 .
C14A H14E 0.9800 .
C14A H14F 0.9800 .
C15A H15D 0.9800 .
C15A H15E 0.9800 .
C15A H15F 0.9800 .
C16A H16D 0.9800 .
C16A H16E 0.9800 .
C16A H16F 0.9800 .
Cl1 Ti1 2.328(2) .
N1 Ti1 2.086(3) .
N2 C2 1.316(5) 28_565
N3 C1 1.324(5) 27
Ti1 N1 2.086(3) 27
Ti1 N1 2.086(3) 28_565
Ti1 N1 2.086(3) 2_565
Ti1 Cl1 2.328(2) 2_565
C20 Cl21 1.729(8) .
C20 Cl22 1.750(8) .
C20 H20A 0.9900 .
C20 H20B 0.9900 .
C50 Cl51 1.696(7) 2_565
C50 Cl51 1.696(7) .
C50 H50A 0.9900 .
C50 H50B 0.9900 .
Cl32 C30 1.56(3) .
Cl31 C30 1.609(17) .
C30 H30A 0.9900 .

loop_
_geom_torsion_atom_site_label_1
_geom_torsion_atom_site_label_2
_geom_torsion_atom_site_label_3
_geom_torsion_atom_site_label_4
_geom_torsion
_geom_torsion_site_symmetry_4
N3 C1 C3 C12 177.2(4) .
N1 C1 C3 C12 -1.4(5) .
N3 C1 C3 C4 -0.5(7) .
N1 C1 C3 C4 -179.1(4) .
C12 C3 C4 C5 0.8(6) .
C1 C3 C4 C5 178.2(4) .
C3 C4 C5 C10 -1.7(6) .
C3 C4 C5 C6 178.8(4) .
C4 C5 C6 C13 -58.0(12) .
C10 C5 C6 C13 122.5(11) .
C4 C5 C6 C7A 157.8(9) .
C10 C5 C6 C7A -21.7(10) .
C4 C5 C6 C14 75.9(8) .
C10 C5 C6 C14 -103.6(8) .
C4 C5 C6 C13A -73.6(14) .
C10 C5 C6 C13A 106.9(13) .
C4 C5 C6 C14A 35.9(7) .
C10 C5 C6 C14A -143.5(6) .
C4 C5 C6 C7 -170.3(8) .
C10 C5 C6 C7 10.3(9) .
C13 C6 C7 C8 -159.6(18) .
C7A C6 C7 C8 73(2) .
C14 C6 C7 C8 71.7(18) .
C5 C6 C7 C8 -42.0(17) .
C13A C6 C7 C8 -150(2) .
C14A C6 C7 C8 102.8(18) .
C6 C7 C8 C9 64(2) .
C13 C6 C7A C8A -93.7(17) .
C14 C6 C7A C8A 149.2(15) .
C5 C6 C7A C8A 47.0(16) .
C13A C6 C7A C8A -77.8(19) .
C14A C6 C7A C8A 172.1(13) .
C7 C6 C7A C8A -29.2(16) .
C6 C7A C8A C9 -56.8(19) .
C7 C8 C9 C15A 95.0(19) .
C7 C8 C9 C16A -151.0(18) .
C7 C8 C9 C10 -48.4(18) .
C7 C8 C9 C15 78.4(18) .
C7 C8 C9 C16 -171.3(15) .
C7 C8 C9 C8A 28(2) .
C7A C8A C9 C15A 159.6(17) .
C7A C8A C9 C8 -76(3) .
C7A C8A C9 C16A -75.8(18) .
C7A C8A C9 C10 36.2(16) .
C7A C8A C9 C15 148.3(16) .
C7A C8A C9 C16 -101.8(19) .
C4 C5 C10 C11 1.7(6) .
C6 C5 C10 C11 -178.9(4) .
C4 C5 C10 C9 -177.2(4) .
C6 C5 C10 C9 2.3(6) .
C15A C9 C10 C11 51.4(11) .
C8 C9 C10 C11 -162.3(9) .
C16A C9 C10 C11 -77.3(8) .
C15 C9 C10 C11 68.2(9) .
C16 C9 C10 C11 -39.5(8) .
C8A C9 C10 C11 172.2(7) .
C15A C9 C10 C5 -129.7(10) .
C8 C9 C10 C5 16.6(10) .
C16A C9 C10 C5 101.6(8) .
C15 C9 C10 C5 -112.9(9) .
C16 C9 C10 C5 139.3(7) .
C8A C9 C10 C5 -9.0(8) .
C5 C10 C11 C12 -0.7(6) .
C9 C10 C11 C12 178.2(4) .
C4 C3 C12 C11 0.2(6) .
C1 C3 C12 C11 -177.8(4) .
C4 C3 C12 C2 178.4(4) .
C1 C3 C12 C2 0.3(4) .
C10 C11 C12 C3 -0.2(6) .
C10 C11 C12 C2 -177.9(4) .
N2 C2 C12 C3 -177.6(4) .
N1 C2 C12 C3 0.8(4) .
N2 C2 C12 C11 0.3(7) .
N1 C2 C12 C11 178.7(4) .
N2 C2 N1 C1 176.7(4) .
C12 C2 N1 C1 -1.6(4) .
N2 C2 N1 Ti1 -25.0(6) .
C12 C2 N1 Ti1 156.7(3) .
N3 C1 N1 C2 -176.6(4) .
C3 C1 N1 C2 1.8(4) .
N3 C1 N1 Ti1 24.4(6) .
C3 C1 N1 Ti1 -157.1(3) .
N1 C2 N2 C2 -4.7(8) 28_565
C12 C2 N2 C2 173.4(3) 28_565
N1 C1 N3 C1 -0.1(9) 27
C3 C1 N3 C1 -178.4(3) 27
C2 N1 Ti1 N1 172.5(3) 27
C1 N1 Ti1 N1 -32.9(4) 27
C2 N1 Ti1 N1 36.1(4) 28_565
C1 N1 Ti1 N1 -169.3(3) 28_565
C2 N1 Ti1 N1 105.1(3) 2_565
C1 N1 Ti1 N1 -100.3(3) 2_565
C2 N1 Ti1 Cl1 -32.3(4) 2_565
C1 N1 Ti1 Cl1 122.3(3) 2_565
C2 N1 Ti1 Cl1 -103.3(3) .
C1 N1 Ti1 Cl1 51.3(3) .

loop_
_platon_squeeze_void_nr
_platon_squeeze_void_average_x
_platon_squeeze_void_average_y
_platon_squeeze_void_average_z
_platon_squeeze_void_volume
_platon_squeeze_void_count_electrons
_platon_squeeze_void_content
1 0.000 0.000 0.000 1610 222 ' '
2 0.000 0.500 0.000 89 44 ' '
3 0.500 0.000 0.000 89 44 ' '
4 0.500 0.500 0.000 89 44 ' '
5 0.250 0.250 0.250 38 6 ' '
6 0.250 0.750 0.250 38 6 ' '
7 0.750 0.250 0.250 38 6 ' '
8 0.750 0.750 0.250 38 6 ' '
9 0.500 0.500 0.500 1610 222 ' '
10 0.000 0.500 0.500 89 44 ' '
11 0.000 0.000 0.500 89 44 ' '
12 0.500 0.000 0.500 89 44 ' '
13 0.250 0.250 0.750 38 6 ' '
14 0.250 0.750 0.750 38 6 ' '
15 0.750 0.250 0.750 38 6 ' '
16 0.750 0.750 0.750 38 6 ' '
